data_7156625
loop_
_publ_author_name
'Intakaew, Neeranuth'
'Rithchumpon, Puracheth'
'Prommin, Chanatkran'
'Yimklan, Saranphong'
'Kungwan, Nawee'
'Thavornyutikarn, Praput'
'Meepowpan, Puttinan'

_publ_section_title
;
 Synthesis and characterization of novel chiral derivatizing agents
 containing \b-keto-anthracene adducts (KAAs) by <sup>1</sup>H-NMR:
 aromatic influence and chiral alcohol absolute configuration
 determination.
;
_journal_issue 3
_journal_name_full 'Organic &amp; biomolecular chemistry'
_journal_page_first 541
_journal_page_last 554
_journal_paper_doi 10.1039/c8ob02662a
_journal_volume 17
_journal_year 2019
_chemical_absolute_configuration rm
_chemical_formula_moiety 'C35 H30 O5'
_chemical_formula_sum 'C35 H30 O5'
_chemical_formula_weight 530.59
_space_group_crystal_system orthorhombic
_space_group_IT_number 19
_space_group_name_Hall 'P 2ac 2ab'
_space_group_name_H-M_alt 'P 21 21 21'
_symmetry_space_group_name_Hall 'P 2ac 2ab'
_symmetry_space_group_name_H-M 'P 21 21 21'
_atom_sites_solution_hydrogens geom
_atom_sites_solution_primary dual
_audit_creation_date 2018-10-02
_audit_creation_method
;
Olex2 1.2
(compiled 2018.05.29 svn.r3508 for OlexSys, GUI svn.r5506)
;
_audit_update_record
;
2018-11-29 deposited with the CCDC.
2018-12-10 downloaded from the CCDC.
;
_cell_angle_alpha 90
_cell_angle_beta 90
_cell_angle_gamma 90
_cell_formula_units_Z 4
_cell_length_a 11.3620(4)
_cell_length_b 15.3627(7)
_cell_length_c 16.0741(7)
_cell_measurement_reflns_used 5067
_cell_measurement_temperature 273(2)
_cell_measurement_theta_max 41.422
_cell_measurement_theta_min 5.880
_cell_volume 2805.8(2)
_computing_cell_refinement 'SAINT V8.30C (?, 2016)'
_computing_data_reduction 'SAINT V8.30C (?, 2016)'
_computing_molecular_graphics 'Olex2 (Dolomanov et al., 2009)'
_computing_publication_material 'Olex2 (Dolomanov et al., 2009)'
_computing_structure_refinement 'ShelXL (Sheldrick, 2015)'
_computing_structure_solution 'ShelXT (Sheldrick, 2015)'
_diffrn_ambient_temperature 273.15
_diffrn_measured_fraction_theta_full 0.996
_diffrn_measured_fraction_theta_max 0.996
_diffrn_measurement_device_type 'Bruker APEX-II CCD'
_diffrn_measurement_method '\f and \w scans'
_diffrn_radiation_monochromator graphite
_diffrn_radiation_type MoK\a
_diffrn_radiation_wavelength 0.71073
_diffrn_reflns_av_R_equivalents 0.0386
_diffrn_reflns_av_unetI/netI 0.0374
_diffrn_reflns_Laue_measured_fraction_full 0.996
_diffrn_reflns_Laue_measured_fraction_max 0.996
_diffrn_reflns_limit_h_max 13
_diffrn_reflns_limit_h_min -13
_diffrn_reflns_limit_k_max 18
_diffrn_reflns_limit_k_min -18
_diffrn_reflns_limit_l_max 19
_diffrn_reflns_limit_l_min -19
_diffrn_reflns_number 20316
_diffrn_reflns_point_group_measured_fraction_full 0.995
_diffrn_reflns_point_group_measured_fraction_max 0.995
_diffrn_reflns_theta_full 25.080
_diffrn_reflns_theta_max 25.080
_diffrn_reflns_theta_min 2.195
_diffrn_standards_number 0
_exptl_absorpt_coefficient_mu 0.083
_exptl_absorpt_correction_T_max 0.7452
_exptl_absorpt_correction_T_min 0.6913
_exptl_absorpt_correction_type multi-scan
_exptl_absorpt_process_details
;
SADABS-2012/1 (Bruker,2012) was used for absorption correction.
wR2(int) was 0.0620 before and 0.0514 after correction.
The Ratio of minimum to maximum transmission is 0.9277.
The \l/2 correction factor is 0.0015.
;
_exptl_crystal_colour 'clear light colourless'
_exptl_crystal_colour_lustre clear
_exptl_crystal_colour_modifier light
_exptl_crystal_colour_primary colourless
_exptl_crystal_density_diffrn 1.256
_exptl_crystal_description block
_exptl_crystal_F_000 1120
_exptl_crystal_size_max 0.5
_exptl_crystal_size_mid 0.42
_exptl_crystal_size_min 0.38
_refine_diff_density_max 0.250
_refine_diff_density_min -0.152
_refine_diff_density_rms 0.037
_refine_ls_abs_structure_details
;
 Flack x determined using 1461 quotients [(I+)-(I-)]/[(I+)+(I-)]
 (Parsons, Flack and Wagner, Acta Cryst. B69 (2013) 249-259).
;
_refine_ls_abs_structure_Flack -0.1(5)
_refine_ls_extinction_method none
_refine_ls_goodness_of_fit_ref 1.027
_refine_ls_hydrogen_treatment constr
_refine_ls_matrix_type full
_refine_ls_number_parameters 363
_refine_ls_number_reflns 4982
_refine_ls_number_restraints 0
_refine_ls_restrained_S_all 1.027
_refine_ls_R_factor_all 0.0557
_refine_ls_R_factor_gt 0.0377
_refine_ls_shift/su_max 0.000
_refine_ls_shift/su_mean 0.000
_refine_ls_structure_factor_coef Fsqd
_refine_ls_weighting_details 'w=1/[\s^2^(Fo^2^)+(0.0522P)^2^] where P=(Fo^2^+2Fc^2^)/3'
_refine_ls_weighting_scheme calc
_refine_ls_wR_factor_gt 0.0862
_refine_ls_wR_factor_ref 0.0945
_reflns_Friedel_coverage 0.768
_reflns_Friedel_fraction_full 0.994
_reflns_Friedel_fraction_max 0.994
_reflns_number_gt 3915
_reflns_number_total 4982
_reflns_threshold_expression 'I > 2\s(I)'
_cod_data_source_file c8ob02662a3.cif
_cod_data_source_block 602103_3695_02_0m
_cod_depositor_comments 'Adding full bibliography for 7156624--7156625.cif.'
_cod_database_code 7156625
_shelx_shelxl_version_number 2018/3
_shelx_space_group_comment
;
The symmetry employed for this shelxl refinement is uniquely defined
by the following loop, which should always be used as a source of
symmetry information in preference to the above space-group names.
They are only intended as comments.
;
_shelx_estimated_absorpt_t_max 0.969
_shelx_estimated_absorpt_t_min 0.960
_olex2_refinement_description
;
1. Fixed Uiso
 At 1.2 times of:
  All C(H) groups, All C(H,H) groups
 At 1.5 times of:
  All C(H,H,H) groups
2.a Ternary CH refined with riding coordinates:
 C10(H10), C1'(H1'), C9(H9), C1"(H1")
2.b Secondary CH2 refined with riding coordinates:
 C12(H12A,H12B)
2.c Aromatic/amide H refined with riding coordinates:
 C7"'(H7"'), C4(H4), C5(H5), C3"'(H3"'), C6(H6), C6"'(H6"'), C4"'(H4"'),
 C8"(H8"), C3(H3), C5"'(H5"'), C8(H8), C4"(H4"), C1(H1), C6"(H6"), C7(H7),
 C5"(H5"), C7"(H7"), C2(H2)
2.d Idealised Me refined as rotating group:
 C4'(H4'A,H4'B,H4'C), C2"(H2"A,H2"B,H2"C)
;
_olex2_submission_special_instructions 'No special instructions were received'

loop_
_space_group_symop_operation_xyz
'x, y, z'
'-x+1/2, -y, z+1/2'
'-x, y+1/2, -z+1/2'
'x+1/2, -y+1/2, -z'

loop_
_atom_site_label
_atom_site_type_symbol
_atom_site_fract_x
_atom_site_fract_y
_atom_site_fract_z
_atom_site_U_iso_or_equiv
_atom_site_adp_type
_atom_site_occupancy
_atom_site_site_symmetry_order
_atom_site_calc_flag
_atom_site_refinement_flags_posn
O2 O 0.41302(15) 0.66802(12) 0.63947(11) 0.0506(5) Uani 1 1 d .
O4 O 0.56817(16) 0.83957(12) 0.66320(11) 0.0523(5) Uani 1 1 d .
O3 O 0.58520(18) 0.93311(13) 0.76903(12) 0.0597(5) Uani 1 1 d .
O1 O 0.60403(16) 0.63931(13) 0.65646(13) 0.0670(6) Uani 1 1 d .
O5 O 0.35765(17) 0.82431(14) 0.76766(17) 0.0746(7) Uani 1 1 d .
C2' C 0.5137(2) 0.67013(18) 0.68179(18) 0.0474(7) Uani 1 1 d .
C2"' C 0.2741(2) 0.69087(17) 0.80534(15) 0.0398(6) Uani 1 1 d .
C10A C 0.8038(2) 0.81039(17) 0.81671(17) 0.0430(6) Uani 1 1 d .
C3' C 0.5789(2) 0.86008(18) 0.74387(16) 0.0439(6) Uani 1 1 d .
C11 C 0.5915(2) 0.77752(16) 0.79547(15) 0.0409(6) Uani 1 1 d .
C1"' C 0.3727(2) 0.74766(19) 0.77857(17) 0.0467(6) Uani 1 1 d .
C7"' C 0.1686(2) 0.7309(2) 0.82737(16) 0.0496(7) Uani 1 1 d .
H7"' H 0.161685 0.791150 0.824225 0.059 Uiso 1 1 calc R
C10 C 0.72123(19) 0.74220(17) 0.78239(16) 0.0417(6) Uani 1 1 d .
H10 H 0.737533 0.729549 0.723751 0.050 Uiso 1 1 calc R
C8A C 0.7898(2) 0.82615(18) 0.90153(17) 0.0482(7) Uani 1 1 d .
C1' C 0.4974(2) 0.70955(17) 0.76812(17) 0.0416(6) Uani 1 1 d .
H1' H 0.503171 0.661139 0.807609 0.050 Uiso 1 1 calc R
C4A C 0.7332(2) 0.66214(17) 0.83607(17) 0.0452(7) Uani 1 1 d .
C4 C 0.7561(2) 0.57785(19) 0.8096(2) 0.0562(8) Uani 1 1 d .
H4 H 0.765421 0.565986 0.753268 0.067 Uiso 1 1 calc R
C5 C 0.8894(2) 0.85465(18) 0.77247(19) 0.0522(7) Uani 1 1 d .
H5 H 0.898204 0.845272 0.715653 0.063 Uiso 1 1 calc R
C9A C 0.7177(2) 0.67933(19) 0.92067(19) 0.0525(7) Uani 1 1 d .
C3"' C 0.2817(2) 0.60133(19) 0.80859(17) 0.0517(7) Uani 1 1 d .
H3"' H 0.351311 0.573846 0.793306 0.062 Uiso 1 1 calc R
C12 C 0.5776(2) 0.79734(19) 0.88980(16) 0.0497(7) Uani 1 1 d .
H12A H 0.560531 0.858691 0.897368 0.060 Uiso 1 1 calc R
H12B H 0.512057 0.764216 0.911932 0.060 Uiso 1 1 calc R
C3" C 0.4407(2) 0.68929(19) 0.49171(17) 0.0513(7) Uani 1 1 d .
C9 C 0.6914(2) 0.77358(19) 0.93807(17) 0.0548(8) Uani 1 1 d .
H9 H 0.682702 0.784482 0.997830 0.066 Uiso 1 1 calc R
C6 C 0.9621(3) 0.9134(2) 0.8138(2) 0.0662(9) Uani 1 1 d .
H6 H 1.019628 0.943393 0.784323 0.079 Uiso 1 1 calc R
C6"' C 0.0742(2) 0.6816(3) 0.85385(19) 0.0631(8) Uani 1 1 d .
H6"' H 0.004281 0.708549 0.869308 0.076 Uiso 1 1 calc R
C4"' C 0.1869(3) 0.5523(2) 0.8343(2) 0.0651(9) Uani 1 1 d .
H4"' H 0.192498 0.491921 0.836154 0.078 Uiso 1 1 calc R
C1" C 0.4162(2) 0.62329(19) 0.55874(18) 0.0566(7) Uani 1 1 d .
H1" H 0.479742 0.580145 0.559327 0.068 Uiso 1 1 calc R
C8" C 0.5459(3) 0.6868(2) 0.4489(2) 0.0649(9) Uani 1 1 d .
H8" H 0.600189 0.643302 0.460821 0.078 Uiso 1 1 calc R
C3 C 0.7651(3) 0.5119(2) 0.8672(3) 0.0715(10) Uani 1 1 d .
H3 H 0.780474 0.455358 0.849598 0.086 Uiso 1 1 calc R
C4' C 0.5421(3) 0.9101(2) 0.60693(19) 0.0682(9) Uani 1 1 d .
H4'A H 0.527533 0.887219 0.552325 0.102 Uiso 1 1 calc GR
H4'B H 0.607760 0.949374 0.604927 0.102 Uiso 1 1 calc GR
H4'C H 0.473585 0.940722 0.626100 0.102 Uiso 1 1 calc GR
C5"' C 0.0839(3) 0.5930(3) 0.8573(2) 0.0697(9) Uani 1 1 d .
H5"' H 0.020259 0.559920 0.875285 0.084 Uiso 1 1 calc R
C8 C 0.8635(3) 0.8839(2) 0.9414(2) 0.0648(9) Uani 1 1 d .
H8 H 0.855214 0.893635 0.998223 0.078 Uiso 1 1 calc R
C4" C 0.3626(3) 0.7540(2) 0.47246(19) 0.0649(9) Uani 1 1 d .
H4" H 0.290792 0.756481 0.500149 0.078 Uiso 1 1 calc R
C1 C 0.7276(3) 0.6132(2) 0.9780(2) 0.0735(10) Uani 1 1 d .
H1 H 0.718390 0.624544 1.034422 0.088 Uiso 1 1 calc R
C6" C 0.4932(4) 0.8124(3) 0.3714(2) 0.0786(11) Uani 1 1 d .
H6" H 0.511010 0.854145 0.331453 0.094 Uiso 1 1 calc R
C7 C 0.9495(3) 0.9272(2) 0.8971(3) 0.0725(10) Uani 1 1 d .
H7 H 0.999219 0.966000 0.924269 0.087 Uiso 1 1 calc R
C5" C 0.3882(4) 0.8157(2) 0.4128(2) 0.0766(10) Uani 1 1 d .
H5" H 0.334191 0.859425 0.400768 0.092 Uiso 1 1 calc R
C7" C 0.5719(3) 0.7479(3) 0.3887(2) 0.0810(10) Uani 1 1 d .
H7" H 0.642877 0.744991 0.359955 0.097 Uiso 1 1 calc R
C2" C 0.2992(3) 0.5765(2) 0.5523(2) 0.0843(11) Uani 1 1 d .
H2"A H 0.288631 0.539742 0.600008 0.126 Uiso 1 1 calc GR
H2"B H 0.298045 0.541585 0.502723 0.126 Uiso 1 1 calc GR
H2"C H 0.236630 0.618437 0.549969 0.126 Uiso 1 1 calc GR
C2 C 0.7516(3) 0.5290(2) 0.9504(3) 0.0839(12) Uani 1 1 d .
H2 H 0.758489 0.484027 0.988856 0.101 Uiso 1 1 calc R

loop_
_atom_site_aniso_label
_atom_site_aniso_U_11
_atom_site_aniso_U_22
_atom_site_aniso_U_33
_atom_site_aniso_U_23
_atom_site_aniso_U_13
_atom_site_aniso_U_12
O2 0.0411(10) 0.0606(12) 0.0502(11) -0.0056(9) -0.0023(9) 0.0001(9)
O4 0.0601(11) 0.0522(11) 0.0447(12) 0.0029(9) -0.0039(9) -0.0023(9)
O3 0.0732(13) 0.0437(12) 0.0621(13) -0.0026(10) -0.0029(11) -0.0025(10)
O1 0.0442(11) 0.0791(15) 0.0776(15) -0.0310(12) -0.0014(10) 0.0102(10)
O5 0.0512(12) 0.0460(13) 0.127(2) 0.0159(13) 0.0123(12) 0.0089(10)
C2' 0.0392(15) 0.0442(16) 0.0589(18) -0.0025(14) -0.0008(13) -0.0015(12)
C2"' 0.0336(13) 0.0483(16) 0.0374(14) -0.0001(12) -0.0019(11) 0.0033(11)
C10A 0.0372(13) 0.0448(16) 0.0470(17) -0.0032(13) -0.0046(12) 0.0088(12)
C3' 0.0367(13) 0.0466(17) 0.0485(17) -0.0026(14) 0.0034(12) 0.0002(13)
C11 0.0359(12) 0.0437(15) 0.0431(15) -0.0007(12) 0.0019(11) 0.0039(11)
C1"' 0.0417(14) 0.0457(18) 0.0527(16) 0.0038(14) 0.0016(12) 0.0053(13)
C7"' 0.0403(14) 0.0654(18) 0.0430(16) 0.0011(14) -0.0046(12) 0.0088(13)
C10 0.0353(12) 0.0478(16) 0.0421(15) -0.0031(13) 0.0039(12) 0.0038(12)
C8A 0.0470(15) 0.0495(17) 0.0482(17) -0.0038(14) -0.0097(13) 0.0122(13)
C1' 0.0367(12) 0.0398(15) 0.0483(16) 0.0034(13) 0.0030(12) 0.0026(11)
C4A 0.0321(12) 0.0513(17) 0.0521(18) 0.0021(14) 0.0035(12) 0.0028(12)
C4 0.0412(15) 0.0510(18) 0.076(2) -0.0034(17) 0.0049(14) 0.0058(13)
C5 0.0409(14) 0.0525(18) 0.0632(18) 0.0025(15) -0.0001(14) 0.0062(14)
C9A 0.0467(15) 0.0572(18) 0.0536(19) 0.0092(16) 0.0049(14) 0.0059(13)
C3"' 0.0447(15) 0.0540(18) 0.0565(18) -0.0017(15) 0.0027(13) -0.0008(13)
C12 0.0472(15) 0.0567(17) 0.0451(16) -0.0044(13) 0.0074(13) 0.0053(13)
C3" 0.0443(16) 0.064(2) 0.0459(16) -0.0122(15) -0.0073(13) -0.0009(14)
C9 0.0602(17) 0.067(2) 0.0369(15) -0.0014(14) 0.0013(13) 0.0143(15)
C6 0.0450(16) 0.0537(19) 0.100(3) 0.0071(19) -0.0088(17) -0.0017(14)
C6"' 0.0351(15) 0.098(3) 0.0563(18) 0.0094(18) -0.0016(14) 0.0033(16)
C4"' 0.0611(19) 0.0605(19) 0.074(2) 0.0078(17) -0.0091(17) -0.0180(16)
C1" 0.0522(16) 0.0577(18) 0.0600(19) -0.0151(16) -0.0044(15) -0.0023(14)
C8" 0.0517(17) 0.092(2) 0.0510(18) -0.0099(18) -0.0009(15) 0.0077(16)
C3 0.0558(18) 0.053(2) 0.105(3) 0.009(2) 0.0119(19) 0.0076(15)
C4' 0.081(2) 0.067(2) 0.057(2) 0.0154(17) -0.0094(17) -0.0070(17)
C5"' 0.0422(17) 0.099(3) 0.068(2) 0.016(2) -0.0062(15) -0.0219(18)
C8 0.068(2) 0.060(2) 0.066(2) -0.0194(17) -0.0240(17) 0.0199(17)
C4" 0.0559(17) 0.082(2) 0.057(2) -0.010(2) -0.0020(15) 0.0137(18)
C1 0.073(2) 0.080(3) 0.067(2) 0.022(2) 0.0162(17) 0.0171(19)
C6" 0.102(3) 0.087(3) 0.047(2) 0.0002(19) -0.010(2) -0.022(2)
C7 0.0538(19) 0.058(2) 0.106(3) -0.014(2) -0.029(2) 0.0022(16)
C5" 0.099(3) 0.076(2) 0.054(2) -0.0091(19) -0.017(2) 0.013(2)
C7" 0.070(2) 0.119(3) 0.054(2) -0.002(2) 0.0033(18) -0.012(2)
C2" 0.084(2) 0.089(3) 0.080(3) -0.016(2) -0.009(2) -0.031(2)
C2 0.074(2) 0.068(3) 0.110(4) 0.038(2) 0.020(2) 0.0130(19)

loop_
_atom_type_symbol
_atom_type_description
_atom_type_scat_dispersion_real
_atom_type_scat_dispersion_imag
_atom_type_scat_source
C C 0.0033 0.0016 'International Tables Vol C Tables 4.2.6.8 and 6.1.1.4'
H H 0.0000 0.0000 'International Tables Vol C Tables 4.2.6.8 and 6.1.1.4'
O O 0.0106 0.0060 'International Tables Vol C Tables 4.2.6.8 and 6.1.1.4'

loop_
_geom_angle_atom_site_label_1
_geom_angle_atom_site_label_2
_geom_angle_atom_site_label_3
_geom_angle
C2' O2 C1" 116.2(2)
C3' O4 C4' 116.7(2)
O2 C2' C1' 111.7(2)
O1 C2' O2 123.5(3)
O1 C2' C1' 124.7(2)
C7"' C2"' C1"' 117.6(2)
C3"' C2"' C1"' 123.4(2)
C3"' C2"' C7"' 119.0(2)
C8A C10A C10 114.0(2)
C5 C10A C10 126.1(3)
C5 C10A C8A 119.9(3)
O4 C3' C11 109.9(2)
O3 C3' O4 123.6(2)
O3 C3' C11 126.3(2)
C3' C11 C10 107.50(19)
C3' C11 C1' 109.9(2)
C3' C11 C12 111.0(2)
C1' C11 C10 111.82(19)
C12 C11 C10 106.9(2)
C12 C11 C1' 109.7(2)
O5 C1"' C2"' 120.7(2)
O5 C1"' C1' 119.1(2)
C2"' C1"' C1' 120.1(2)
C6"' C7"' C2"' 120.3(3)
C10A C10 C11 107.0(2)
C4A C10 C10A 107.5(2)
C4A C10 C11 106.67(19)
C10A C8A C9 112.0(2)
C8 C8A C10A 119.8(3)
C8 C8A C9 128.1(3)
C2' C1' C11 116.0(2)
C2' C1' C1"' 111.2(2)
C1"' C1' C11 110.2(2)
C4 C4A C10 127.1(3)
C4 C4A C9A 119.9(3)
C9A C4A C10 113.1(2)
C3 C4 C4A 119.7(3)
C10A C5 C6 119.4(3)
C4A C9A C9 112.8(2)
C1 C9A C4A 120.1(3)
C1 C9A C9 127.0(3)
C4"' C3"' C2"' 120.5(3)
C9 C12 C11 110.9(2)
C8" C3" C1" 119.9(3)
C4" C3" C1" 122.1(3)
C4" C3" C8" 118.0(3)
C8A C9 C9A 107.3(2)
C8A C9 C12 107.4(2)
C9A C9 C12 107.4(2)
C7 C6 C5 120.5(3)
C5"' C6"' C7"' 119.8(3)
C3"' C4"' C5"' 119.7(3)
O2 C1" C3" 108.8(2)
O2 C1" C2" 105.1(2)
C3" C1" C2" 115.7(3)
C3" C8" C7" 121.2(3)
C2 C3 C4 120.4(3)
C6"' C5"' C4"' 120.6(3)
C8A C8 C7 120.0(3)
C3" C4" C5" 121.3(3)
C9A C1 C2 119.3(3)
C7" C6" C5" 120.0(3)
C6 C7 C8 120.4(3)
C6" C5" C4" 119.8(3)
C6" C7" C8" 119.7(3)
C3 C2 C1 120.6(3)

loop_
_geom_bond_atom_site_label_1
_geom_bond_atom_site_label_2
_geom_bond_distance
O2 C2' 1.331(3)
O2 C1" 1.469(3)
O4 C3' 1.340(3)
O4 C4' 1.442(3)
O3 C3' 1.195(3)
O1 C2' 1.201(3)
O5 C1"' 1.203(3)
C2' C1' 1.525(4)
C2"' C1"' 1.484(4)
C2"' C7"' 1.393(3)
C2"' C3"' 1.379(4)
C10A C10 1.511(4)
C10A C8A 1.394(4)
C10A C5 1.383(4)
C3' C11 1.522(4)
C11 C10 1.584(3)
C11 C1' 1.558(4)
C11 C12 1.555(4)
C1"' C1' 1.542(3)
C7"' C6"' 1.380(4)
C10 C4A 1.509(4)
C8A C9 1.499(4)
C8A C8 1.378(4)
C4A C4 1.388(4)
C4A C9A 1.396(4)
C4 C3 1.376(4)
C5 C6 1.392(4)
C9A C9 1.505(4)
C9A C1 1.376(4)
C3"' C4"' 1.377(4)
C12 C9 1.551(4)
C3" C1" 1.506(4)
C3" C8" 1.379(4)
C3" C4" 1.369(4)
C6 C7 1.364(5)
C6"' C5"' 1.366(5)
C4"' C5"' 1.378(5)
C1" C2" 1.516(4)
C8" C7" 1.380(5)
C3 C2 1.372(5)
C8 C7 1.381(5)
C4" C5" 1.379(5)
C1 C2 1.394(5)
C6" C5" 1.367(5)
C6" C7" 1.363(5)
